data_7211185
loop_
_publ_author_name
'Virdo, Jessica D.'
'Crandall, Laura'
'Dang, Jeremy D.'
'Fulford, Mabel V.'
'Lough, Alan J.'
'Durfee, William S.'
'Bender, Timothy P.'

_publ_section_title
;
 The influence of strong and weak hydrogen bonds on the solid state
 arrangement of hydroxy-containing boron subphthalocyanines
;
_journal_issue 42
_journal_name_full CrystEngComm
_journal_page_first 8578
_journal_paper_doi 10.1039/c3ce41412d
_journal_volume 15
_journal_year 2013
_chemical_formula_moiety 'C30 H17 B N6 O2,  0.69(C H2 Cl2),  0.31(H2 O)'
_chemical_formula_sum 'C30.69 H19 B Cl1.38 N6 O2.31'
_chemical_formula_weight 568.33
_chemical_name_common
;
m-HOPhO-BsubPc
;
_chemical_name_systematic
; 
 (3-Hydroxyphenolato)(subphthalocyaninato)boron 
;
_space_group_IT_number 2
_symmetry_cell_setting triclinic
_symmetry_space_group_name_Hall '-P 1'
_symmetry_space_group_name_H-M 'P -1'
_atom_sites_solution_hydrogens geom
_atom_sites_solution_primary direct
_atom_sites_solution_secondary difmap
_audit_creation_method SHELXL-97
_cell_angle_alpha 105.828(3)
_cell_angle_beta 109.874(3)
_cell_angle_gamma 99.661(3)
_cell_formula_units_Z 2
_cell_length_a 8.9397(5)
_cell_length_b 12.8974(8)
_cell_length_c 13.0121(7)
_cell_measurement_reflns_used 9953
_cell_measurement_temperature 150(1)
_cell_measurement_theta_max 65.68
_cell_measurement_theta_min 6.34
_cell_volume 1299.94(14)
_computing_cell_refinement APEX2
_computing_data_collection 'APEX2 (Bruker, 2007)'
_computing_data_reduction 'SAINT (Bruker, 2007)'
_computing_molecular_graphics 'PLATON (Spek, 2009)'
_computing_publication_material 'SHELXTL (Sheldrick, 2008)'
_computing_structure_refinement 'SHELXL-97 (Sheldrick, 2008)'
_computing_structure_solution 'SHELXS-97 (Sheldrick, 2008)'
_diffrn_ambient_temperature 150(1)
_diffrn_measured_fraction_theta_full 0.943
_diffrn_measured_fraction_theta_max 0.943
_diffrn_measurement_device_type 'Bruker APEX-DUO'
_diffrn_measurement_method '\f and \w scans'
_diffrn_radiation_monochromator 'multi-layer optics'
_diffrn_radiation_source I\mS
_diffrn_radiation_type CuK\a
_diffrn_radiation_wavelength 1.54178
_diffrn_reflns_av_R_equivalents 0.0322
_diffrn_reflns_av_sigmaI/netI 0.0389
_diffrn_reflns_limit_h_max 10
_diffrn_reflns_limit_h_min -10
_diffrn_reflns_limit_k_max 13
_diffrn_reflns_limit_k_min -14
_diffrn_reflns_limit_l_max 15
_diffrn_reflns_limit_l_min -15
_diffrn_reflns_number 14212
_diffrn_reflns_theta_full 66.13
_diffrn_reflns_theta_max 66.13
_diffrn_reflns_theta_min 5.49
_diffrn_standards_number 0
_exptl_absorpt_coefficient_mu 2.021
_exptl_absorpt_correction_T_max 0.7527
_exptl_absorpt_correction_T_min 0.6110
_exptl_absorpt_correction_type multi-scan
_exptl_absorpt_process_details 'SADABS (Sheldrick, 1996)'
_exptl_crystal_colour purple
_exptl_crystal_density_diffrn 1.452
_exptl_crystal_density_method 'not measured'
_exptl_crystal_description plate
_exptl_crystal_F_000 584.8
_exptl_crystal_size_max 0.23
_exptl_crystal_size_mid 0.16
_exptl_crystal_size_min 0.03
_refine_diff_density_max 0.365
_refine_diff_density_min -0.277
_refine_diff_density_rms 0.068
_refine_ls_extinction_method none
_refine_ls_goodness_of_fit_ref 1.195
_refine_ls_hydrogen_treatment mixed
_refine_ls_matrix_type full
_refine_ls_number_parameters 392
_refine_ls_number_reflns 4276
_refine_ls_number_restraints 0
_refine_ls_restrained_S_all 1.195
_refine_ls_R_factor_all 0.0697
_refine_ls_R_factor_gt 0.0674
_refine_ls_shift/su_max 0.000
_refine_ls_shift/su_mean 0.000
_refine_ls_structure_factor_coef Fsqd
_refine_ls_weighting_details 'calc w=1/[\s^2^(Fo^2^)+(0.0000P)^2^+4.1045P] where P=(Fo^2^+2Fc^2^)/3'
_refine_ls_weighting_scheme calc
_refine_ls_wR_factor_gt 0.1732
_refine_ls_wR_factor_ref 0.1743
_reflns_number_gt 4025
_reflns_number_total 4276
_reflns_threshold_expression I>2\s(I)
_cod_data_source_file c3ce41412d.txt
_cod_data_source_block d1257
_cod_depositor_comments
;
The following automatic conversions were performed:

'_symmetry_cell_setting' value 'Triclinic' changed to 'triclinic'
according to /home/saulius/struct/CIF-dictionaries/cif_core.dic
dictionary named 'cif_core.dic' version 2.4.2 from 2011-04-26.

Automatic conversion script
Id: cif_fix_values 1891 2012-01-12 08:04:46Z andrius 
;
_cod_original_cell_volume 1299.93(13)
_cod_database_code 7211185

loop_
_symmetry_equiv_pos_as_xyz
'x, y, z'
'-x, -y, -z'

loop_
_atom_site_label
_atom_site_type_symbol
_atom_site_fract_x
_atom_site_fract_y
_atom_site_fract_z
_atom_site_U_iso_or_equiv
_atom_site_adp_type
_atom_site_occupancy
_atom_site_symmetry_multiplicity
_atom_site_calc_flag
_atom_site_refinement_flags
_atom_site_disorder_assembly
_atom_site_disorder_group
O1 O 0.5810(3) 0.7286(2) 0.6249(2) 0.0336(7) Uani 1 1 d . . .
O2 O 0.5930(4) 0.6854(3) 0.2539(3) 0.0404(7) Uani 1 1 d . . .
H2O H 0.612(7) 0.622(5) 0.258(5) 0.061 Uiso 1 1 d . . .
N1 N 0.3515(4) 0.6853(3) 0.6887(3) 0.0294(7) Uani 1 1 d . . .
N2 N 0.4246(4) 0.5349(3) 0.7466(3) 0.0313(8) Uani 1 1 d . . .
N3 N 0.6301(4) 0.7070(3) 0.8077(3) 0.0305(7) Uani 1 1 d . . .
N4 N 0.8006(4) 0.8890(3) 0.9408(3) 0.0344(8) Uani 1 1 d . . .
N5 N 0.5430(4) 0.8656(3) 0.7881(3) 0.0296(7) Uani 1 1 d . . .
N6 N 0.2539(4) 0.8476(3) 0.7172(3) 0.0305(7) Uani 1 1 d . . .
C1 C 0.2259(5) 0.7349(3) 0.6801(3) 0.0288(8) Uani 1 1 d . . .
C2 C 0.0802(5) 0.6461(3) 0.6550(3) 0.0307(9) Uani 1 1 d . . .
C3 C -0.0811(5) 0.6470(4) 0.6402(3) 0.0346(9) Uani 1 1 d . . .
H3A H -0.1153 0.7129 0.6407 0.042 Uiso 1 1 calc R . .
C4 C -0.1906(5) 0.5478(4) 0.6248(4) 0.0375(10) Uani 1 1 d . . .
H4A H -0.3027 0.5454 0.6114 0.045 Uiso 1 1 calc R . .
C5 C -0.1399(5) 0.4518(4) 0.6285(4) 0.0375(10) Uani 1 1 d . . .
H5A H -0.2179 0.3856 0.6176 0.045 Uiso 1 1 calc R . .
C6 C 0.0224(5) 0.4512(3) 0.6479(3) 0.0345(9) Uani 1 1 d . . .
H6A H 0.0573 0.3864 0.6522 0.041 Uiso 1 1 calc R . .
C7 C 0.1320(5) 0.5488(3) 0.6607(3) 0.0301(9) Uani 1 1 d . . .
C8 C 0.3105(5) 0.5797(3) 0.6929(3) 0.0291(8) Uani 1 1 d . . .
C9 C 0.5813(5) 0.6014(3) 0.8107(3) 0.0305(9) Uani 1 1 d . . .
C10 C 0.7142(5) 0.5961(3) 0.9097(3) 0.0314(9) Uani 1 1 d . . .
C11 C 0.7340(6) 0.5118(4) 0.9577(4) 0.0410(10) Uani 1 1 d . . .
H11A H 0.6554 0.4394 0.9205 0.049 Uiso 1 1 calc R . .
C12 C 0.8706(6) 0.5368(4) 1.0604(4) 0.0454(11) Uani 1 1 d . . .
H12A H 0.8882 0.4800 1.0929 0.054 Uiso 1 1 calc R . .
C13 C 0.9837(6) 0.6444(4) 1.1172(4) 0.0449(11) Uani 1 1 d . . .
H13A H 1.0763 0.6591 1.1880 0.054 Uiso 1 1 calc R . .
C14 C 0.9648(5) 0.7299(4) 1.0738(4) 0.0385(10) Uani 1 1 d . . .
H14A H 1.0411 0.8031 1.1141 0.046 Uiso 1 1 calc R . .
C15 C 0.8285(5) 0.7048(4) 0.9676(4) 0.0337(9) Uani 1 1 d . . .
C16 C 0.7660(5) 0.7761(3) 0.9050(3) 0.0314(9) Uani 1 1 d . . .
C17 C 0.6832(5) 0.9314(3) 0.8867(3) 0.0312(9) Uani 1 1 d . . .
C18 C 0.6518(5) 1.0377(3) 0.9281(4) 0.0325(9) Uani 1 1 d . . .
C19 C 0.7511(6) 1.1383(4) 1.0193(4) 0.0381(10) Uani 1 1 d . . .
H19A H 0.8628 1.1464 1.0672 0.046 Uiso 1 1 calc R . .
C20 C 0.6821(6) 1.2261(4) 1.0379(4) 0.0410(11) Uani 1 1 d . . .
H20A H 0.7495 1.2965 1.0975 0.049 Uiso 1 1 calc R . .
C21 C 0.5165(6) 1.2144(4) 0.9720(4) 0.0388(10) Uani 1 1 d . . .
H21A H 0.4736 1.2768 0.9874 0.047 Uiso 1 1 calc R . .
C22 C 0.4125(6) 1.1127(3) 0.8836(4) 0.0349(9) Uani 1 1 d . . .
H22A H 0.2982 1.1033 0.8409 0.042 Uiso 1 1 calc R . .
C23 C 0.4832(5) 1.0259(3) 0.8611(3) 0.0318(9) Uani 1 1 d . . .
C24 C 0.4121(5) 0.9105(3) 0.7769(3) 0.0300(9) Uani 1 1 d . . .
C25 C 0.5317(5) 0.7582(3) 0.5280(3) 0.0298(9) Uani 1 1 d . . .
C26 C 0.5822(5) 0.7071(3) 0.4415(3) 0.0294(8) Uani 1 1 d . . .
H26A H 0.6440 0.6547 0.4519 0.035 Uiso 1 1 calc R . .
C27 C 0.5421(5) 0.7328(3) 0.3392(3) 0.0319(9) Uani 1 1 d . . .
C28 C 0.4504(6) 0.8073(4) 0.3234(4) 0.0411(10) Uani 1 1 d . . .
H28A H 0.4215 0.8242 0.2537 0.049 Uiso 1 1 calc R . .
C29 C 0.4007(6) 0.8575(4) 0.4095(4) 0.0413(10) Uani 1 1 d . . .
H29A H 0.3384 0.9094 0.3987 0.050 Uiso 1 1 calc R . .
C30 C 0.4405(6) 0.8330(4) 0.5119(4) 0.0367(10) Uani 1 1 d . . .
H30A H 0.4050 0.8678 0.5702 0.044 Uiso 1 1 calc R . .
B1 B 0.5270(6) 0.7474(4) 0.7181(4) 0.0304(10) Uani 1 1 d . . .
Cl1 Cl 0.9155(2) 0.96689(13) 0.75126(14) 0.0424(6) Uani 0.690(5) 1 d P A 1
Cl2 Cl 1.0277(2) 1.10671(15) 0.63566(19) 0.0451(6) Uani 0.690(5) 1 d P A 1
C1S C 0.9372(8) 0.9678(5) 0.6225(5) 0.0335(14) Uani 0.690(5) 1 d P A 1
H1SA H 0.8268 0.9362 0.5560 0.040 Uiso 0.690(5) 1 calc PR A 1
H1SB H 1.0080 0.9197 0.6063 0.040 Uiso 0.690(5) 1 calc PR A 1
O1W O 1.024(3) 1.1066(19) 0.573(2) 0.129(8) Uani 0.310(5) 1 d P A 2
H1WA H 0.9387 1.0628 0.5677 0.193 Uiso 0.310(5) 1 d PR A 2
H1WB H 1.0472 1.1375 0.5293 0.193 Uiso 0.310(5) 1 d PR A 2

loop_
_atom_site_aniso_label
_atom_site_aniso_U_11
_atom_site_aniso_U_22
_atom_site_aniso_U_33
_atom_site_aniso_U_23
_atom_site_aniso_U_13
_atom_site_aniso_U_12
O1 0.0381(15) 0.0428(16) 0.0271(14) 0.0173(13) 0.0128(12) 0.0219(13)
O2 0.059(2) 0.0368(17) 0.0336(16) 0.0146(14) 0.0229(15) 0.0210(15)
N1 0.0303(17) 0.0291(17) 0.0246(16) 0.0082(14) 0.0062(14) 0.0108(14)
N2 0.0341(18) 0.0280(17) 0.0264(17) 0.0069(14) 0.0071(14) 0.0116(14)
N3 0.0301(17) 0.0342(18) 0.0256(17) 0.0102(14) 0.0084(14) 0.0122(14)
N4 0.0306(18) 0.039(2) 0.0324(18) 0.0150(16) 0.0106(15) 0.0087(15)
N5 0.0302(17) 0.0304(17) 0.0274(17) 0.0107(14) 0.0095(14) 0.0105(14)
N6 0.0309(17) 0.0297(18) 0.0296(17) 0.0109(14) 0.0091(14) 0.0114(14)
C1 0.032(2) 0.028(2) 0.0250(19) 0.0086(16) 0.0078(16) 0.0139(17)
C2 0.034(2) 0.029(2) 0.0245(19) 0.0065(16) 0.0077(16) 0.0107(17)
C3 0.033(2) 0.037(2) 0.029(2) 0.0104(18) 0.0062(17) 0.0135(18)
C4 0.030(2) 0.040(2) 0.034(2) 0.0087(19) 0.0064(18) 0.0090(18)
C5 0.033(2) 0.035(2) 0.031(2) 0.0079(18) 0.0043(18) 0.0036(18)
C6 0.038(2) 0.029(2) 0.025(2) 0.0055(17) 0.0032(17) 0.0077(18)
C7 0.032(2) 0.030(2) 0.0211(18) 0.0059(16) 0.0039(16) 0.0094(17)
C8 0.035(2) 0.0233(19) 0.0261(19) 0.0055(16) 0.0093(16) 0.0121(16)
C9 0.035(2) 0.029(2) 0.028(2) 0.0104(17) 0.0112(17) 0.0143(17)
C10 0.032(2) 0.033(2) 0.028(2) 0.0109(17) 0.0087(17) 0.0133(17)
C11 0.040(2) 0.039(2) 0.039(2) 0.015(2) 0.008(2) 0.013(2)
C12 0.047(3) 0.044(3) 0.040(3) 0.021(2) 0.005(2) 0.015(2)
C13 0.042(3) 0.051(3) 0.034(2) 0.019(2) 0.003(2) 0.015(2)
C14 0.032(2) 0.043(2) 0.036(2) 0.016(2) 0.0066(18) 0.0090(19)
C15 0.033(2) 0.043(2) 0.031(2) 0.0174(19) 0.0125(18) 0.0175(19)
C16 0.028(2) 0.032(2) 0.031(2) 0.0099(17) 0.0103(17) 0.0080(17)
C17 0.031(2) 0.033(2) 0.028(2) 0.0111(17) 0.0109(17) 0.0072(17)
C18 0.038(2) 0.032(2) 0.030(2) 0.0132(17) 0.0156(18) 0.0094(18)
C19 0.041(2) 0.038(2) 0.030(2) 0.0113(18) 0.0124(19) 0.0041(19)
C20 0.053(3) 0.030(2) 0.033(2) 0.0059(18) 0.018(2) 0.003(2)
C21 0.056(3) 0.030(2) 0.036(2) 0.0106(19) 0.025(2) 0.015(2)
C22 0.041(2) 0.033(2) 0.032(2) 0.0095(18) 0.0169(19) 0.0115(18)
C23 0.040(2) 0.028(2) 0.029(2) 0.0093(17) 0.0162(18) 0.0083(17)
C24 0.036(2) 0.028(2) 0.028(2) 0.0112(17) 0.0128(17) 0.0128(17)
C25 0.031(2) 0.030(2) 0.0243(19) 0.0096(16) 0.0063(16) 0.0083(16)
C26 0.032(2) 0.028(2) 0.027(2) 0.0102(16) 0.0093(17) 0.0104(16)
C27 0.041(2) 0.025(2) 0.027(2) 0.0068(16) 0.0125(17) 0.0064(17)
C28 0.054(3) 0.041(3) 0.035(2) 0.021(2) 0.018(2) 0.021(2)
C29 0.050(3) 0.039(2) 0.040(2) 0.020(2) 0.016(2) 0.023(2)
C30 0.045(2) 0.037(2) 0.030(2) 0.0108(18) 0.0147(19) 0.019(2)
B1 0.033(2) 0.031(2) 0.025(2) 0.0091(19) 0.0089(19) 0.0140(19)
Cl1 0.0535(10) 0.0357(9) 0.0440(10) 0.0122(7) 0.0317(8) 0.0057(7)
Cl2 0.0585(11) 0.0366(9) 0.0430(11) 0.0161(8) 0.0262(9) 0.0056(7)
C1S 0.035(3) 0.028(3) 0.036(3) 0.009(3) 0.016(3) 0.007(2)
O1W 0.16(2) 0.109(16) 0.067(13) 0.009(12) 0.023(14) 0.017(14)

loop_
_atom_type_symbol
_atom_type_description
_atom_type_scat_dispersion_real
_atom_type_scat_dispersion_imag
_atom_type_scat_source
C C 0.0181 0.0091 'International Tables Vol C Tables 4.2.6.8 and 6.1.1.4'
H H 0.0000 0.0000 'International Tables Vol C Tables 4.2.6.8 and 6.1.1.4'
N N 0.0311 0.0180 'International Tables Vol C Tables 4.2.6.8 and 6.1.1.4'
O O 0.0492 0.0322 'International Tables Vol C Tables 4.2.6.8 and 6.1.1.4'
B B 0.0090 0.0039 'International Tables Vol C Tables 4.2.6.8 and 6.1.1.4'
Cl Cl 0.3639 0.7018 'International Tables Vol C Tables 4.2.6.8 and 6.1.1.4'

loop_
_geom_angle_atom_site_label_1
_geom_angle_atom_site_label_2
_geom_angle_atom_site_label_3
_geom_angle
C25 O1 B1 129.5(3)
C27 O2 H2O 111(4)
C8 N1 C1 112.8(3)
C8 N1 B1 122.0(3)
C1 N1 B1 123.9(3)
C8 N2 C9 118.3(3)
C16 N3 C9 112.6(3)
C16 N3 B1 123.3(3)
C9 N3 B1 123.2(3)
C17 N4 C16 117.1(4)
C24 N5 C17 112.2(3)
C24 N5 B1 124.1(3)
C17 N5 B1 122.3(3)
C24 N6 C1 116.9(3)
N6 C1 N1 122.6(4)
N6 C1 C2 129.9(4)
N1 C1 C2 105.7(3)
C3 C2 C7 120.4(4)
C3 C2 C1 131.8(4)
C7 C2 C1 107.5(3)
C2 C3 C4 117.7(4)
C2 C3 H3A 121.2
C4 C3 H3A 121.2
C3 C4 C5 121.6(4)
C3 C4 H4A 119.2
C5 C4 H4A 119.2
C6 C5 C4 121.2(4)
C6 C5 H5A 119.4
C4 C5 H5A 119.4
C5 C6 C7 117.8(4)
C5 C6 H6A 121.1
C7 C6 H6A 121.1
C6 C7 C2 121.2(4)
C6 C7 C8 131.5(4)
C2 C7 C8 106.9(3)
N2 C8 N1 122.4(4)
N2 C8 C7 129.5(4)
N1 C8 C7 105.8(3)
N2 C9 N3 121.2(3)
N2 C9 C10 131.4(4)
N3 C9 C10 105.9(3)
C11 C10 C15 120.6(4)
C11 C10 C9 132.3(4)
C15 C10 C9 106.7(3)
C12 C11 C10 118.3(4)
C12 C11 H11A 120.9
C10 C11 H11A 120.9
C11 C12 C13 120.9(4)
C11 C12 H12A 119.5
C13 C12 H12A 119.5
C14 C13 C12 122.0(4)
C14 C13 H13A 119.0
C12 C13 H13A 119.0
C13 C14 C15 117.6(4)
C13 C14 H14A 121.2
C15 C14 H14A 121.2
C14 C15 C10 120.6(4)
C14 C15 C16 131.2(4)
C10 C15 C16 107.9(3)
N4 C16 N3 122.3(4)
N4 C16 C15 130.2(4)
N3 C16 C15 105.8(3)
N4 C17 N5 122.5(4)
N4 C17 C18 129.9(4)
N5 C17 C18 105.9(3)
C19 C18 C23 120.1(4)
C19 C18 C17 132.0(4)
C23 C18 C17 107.8(4)
C20 C19 C18 117.9(4)
C20 C19 H19A 121.1
C18 C19 H19A 121.1
C19 C20 C21 121.9(4)
C19 C20 H20A 119.0
C21 C20 H20A 119.0
C20 C21 C22 121.2(4)
C20 C21 H21A 119.4
C22 C21 H21A 119.4
C23 C22 C21 117.1(4)
C23 C22 H22A 121.5
C21 C22 H22A 121.5
C22 C23 C18 121.7(4)
C22 C23 C24 131.4(4)
C18 C23 C24 106.7(3)
N6 C24 N5 122.6(3)
N6 C24 C23 130.3(4)
N5 C24 C23 105.7(3)
O1 C25 C30 125.3(4)
O1 C25 C26 115.0(3)
C30 C25 C26 119.7(4)
C25 C26 C27 120.2(4)
C25 C26 H26A 119.9
C27 C26 H26A 119.9
O2 C27 C28 118.8(4)
O2 C27 C26 121.3(4)
C28 C27 C26 119.9(4)
C27 C28 C29 119.6(4)
C27 C28 H28A 120.2
C29 C28 H28A 120.2
C28 C29 C30 121.1(4)
C28 C29 H29A 119.5
C30 C29 H29A 119.5
C25 C30 C29 119.6(4)
C25 C30 H30A 120.2
C29 C30 H30A 120.2
O1 B1 N3 108.3(3)
O1 B1 N1 117.0(3)
N3 B1 N1 104.1(3)
O1 B1 N5 119.3(4)
N3 B1 N5 103.4(3)
N1 B1 N5 103.1(3)
C1S Cl2 H1WA 62.6
C1S Cl2 H1WB 122.9
H1WA Cl2 H1WB 70.3
Cl1 C1S Cl2 110.7(3)
Cl1 C1S H1SA 109.5
Cl2 C1S H1SA 109.5
Cl1 C1S H1SB 109.5
Cl2 C1S H1SB 109.5
H1SA C1S H1SB 108.1
Cl1 C1S H1WA 130.3
Cl2 C1S H1WA 30.9
H1SA C1S H1WA 79.5
H1SB C1S H1WA 113.6
H1WA O1W H1WB 134.3

loop_
_geom_bond_atom_site_label_1
_geom_bond_atom_site_label_2
_geom_bond_distance
O1 C25 1.367(5)
O1 B1 1.429(5)
O2 C27 1.371(5)
O2 H2O 0.87(6)
N1 C8 1.371(5)
N1 C1 1.371(5)
N1 B1 1.501(6)
N2 C8 1.340(5)
N2 C9 1.344(5)
N3 C16 1.360(5)
N3 C9 1.375(5)
N3 B1 1.497(5)
N4 C17 1.340(5)
N4 C16 1.347(5)
N5 C24 1.372(5)
N5 C17 1.376(5)
N5 B1 1.502(6)
N6 C24 1.336(5)
N6 C1 1.350(5)
C1 C2 1.455(6)
C2 C3 1.391(6)
C2 C7 1.421(6)
C3 C4 1.394(6)
C3 H3A 0.9500
C4 C5 1.396(6)
C4 H4A 0.9500
C5 C6 1.387(6)
C5 H5A 0.9500
C6 C7 1.390(6)
C6 H6A 0.9500
C7 C8 1.456(6)
C9 C10 1.452(6)
C10 C11 1.401(6)
C10 C15 1.413(6)
C11 C12 1.381(6)
C11 H11A 0.9500
C12 C13 1.399(7)
C12 H12A 0.9500
C13 C14 1.379(6)
C13 H13A 0.9500
C14 C15 1.406(6)
C14 H14A 0.9500
C15 C16 1.447(6)
C17 C18 1.441(6)
C18 C19 1.392(6)
C18 C23 1.418(6)
C19 C20 1.381(7)
C19 H19A 0.9500
C20 C21 1.394(7)
C20 H20A 0.9500
C21 C22 1.396(6)
C21 H21A 0.9500
C22 C23 1.387(6)
C22 H22A 0.9500
C23 C24 1.463(6)
C25 C30 1.378(6)
C25 C26 1.396(6)
C26 C27 1.402(6)
C26 H26A 0.9500
C27 C28 1.377(6)
C28 C29 1.382(6)
C28 H28A 0.9500
C29 C30 1.395(6)
C29 H29A 0.9500
C30 H30A 0.9500
Cl1 C1S 1.754(6)
Cl2 C1S 1.774(6)
Cl2 H1WA 0.9133
Cl2 H1WB 1.5944
C1S H1SA 0.9900
C1S H1SB 0.9900
C1S H1WA 1.5774
O1W H1WA 0.8400
O1W H1WB 0.8400

loop_
_geom_hbond_atom_site_label_D
_geom_hbond_atom_site_label_H
_geom_hbond_atom_site_label_A
_geom_hbond_distance_DH
_geom_hbond_distance_HA
_geom_hbond_distance_DA
_geom_hbond_angle_DHA
_geom_hbond_site_symmetry_A
O2 H2O N2 0.87(6) 1.98(6) 2.819(5) 161(5) 2_666

loop_
_geom_torsion_atom_site_label_1
_geom_torsion_atom_site_label_2
_geom_torsion_atom_site_label_3
_geom_torsion_atom_site_label_4
_geom_torsion
C24 N6 C1 N1 -8.3(6)
C24 N6 C1 C2 153.9(4)
C8 N1 C1 N6 154.7(4)
B1 N1 C1 N6 -11.9(6)
C8 N1 C1 C2 -11.2(4)
B1 N1 C1 C2 -177.9(3)
N6 C1 C2 C3 13.6(7)
N1 C1 C2 C3 178.1(4)
N6 C1 C2 C7 -159.1(4)
N1 C1 C2 C7 5.4(4)
C7 C2 C3 C4 -3.6(6)
C1 C2 C3 C4 -175.5(4)
C2 C3 C4 C5 2.5(6)
C3 C4 C5 C6 0.0(7)
C4 C5 C6 C7 -1.5(6)
C5 C6 C7 C2 0.4(6)
C5 C6 C7 C8 173.0(4)
C3 C2 C7 C6 2.2(6)
C1 C2 C7 C6 175.9(4)
C3 C2 C7 C8 -172.0(4)
C1 C2 C7 C8 1.7(4)
C9 N2 C8 N1 8.5(6)
C9 N2 C8 C7 -151.9(4)
C1 N1 C8 N2 -152.2(4)
B1 N1 C8 N2 14.8(6)
C1 N1 C8 C7 12.2(4)
B1 N1 C8 C7 179.2(3)
C6 C7 C8 N2 -18.5(7)
C2 C7 C8 N2 154.8(4)
C6 C7 C8 N1 178.5(4)
C2 C7 C8 N1 -8.1(4)
C8 N2 C9 N3 -9.7(6)
C8 N2 C9 C10 153.9(4)
C16 N3 C9 N2 157.0(4)
B1 N3 C9 N2 -12.5(6)
C16 N3 C9 C10 -10.3(4)
B1 N3 C9 C10 -179.8(3)
N2 C9 C10 C11 13.0(8)
N3 C9 C10 C11 178.5(4)
N2 C9 C10 C15 -159.7(4)
N3 C9 C10 C15 5.8(4)
C15 C10 C11 C12 -2.2(7)
C9 C10 C11 C12 -174.1(5)
C10 C11 C12 C13 2.0(7)
C11 C12 C13 C14 -0.2(8)
C12 C13 C14 C15 -1.4(7)
C13 C14 C15 C10 1.2(6)
C13 C14 C15 C16 173.8(4)
C11 C10 C15 C14 0.6(6)
C9 C10 C15 C14 174.4(4)
C11 C10 C15 C16 -173.6(4)
C9 C10 C15 C16 0.2(5)
C17 N4 C16 N3 9.5(6)
C17 N4 C16 C15 -153.4(4)
C9 N3 C16 N4 -156.1(4)
B1 N3 C16 N4 13.4(6)
C9 N3 C16 C15 10.4(4)
B1 N3 C16 C15 179.9(4)
C14 C15 C16 N4 -14.5(8)
C10 C15 C16 N4 158.8(4)
C14 C15 C16 N3 -179.5(4)
C10 C15 C16 N3 -6.2(4)
C16 N4 C17 N5 -9.2(6)
C16 N4 C17 C18 153.9(4)
C24 N5 C17 N4 153.4(4)
B1 N5 C17 N4 -13.8(6)
C24 N5 C17 C18 -13.2(4)
B1 N5 C17 C18 179.6(3)
N4 C17 C18 C19 19.2(8)
N5 C17 C18 C19 -175.5(4)
N4 C17 C18 C23 -157.3(4)
N5 C17 C18 C23 8.0(4)
C23 C18 C19 C20 -2.8(6)
C17 C18 C19 C20 -179.0(4)
C18 C19 C20 C21 2.9(6)
C19 C20 C21 C22 0.0(7)
C20 C21 C22 C23 -2.9(6)
C21 C22 C23 C18 2.9(6)
C21 C22 C23 C24 179.7(4)
C19 C18 C23 C22 -0.1(6)
C17 C18 C23 C22 176.9(4)
C19 C18 C23 C24 -177.5(4)
C17 C18 C23 C24 -0.5(4)
C1 N6 C24 N5 8.3(6)
C1 N6 C24 C23 -156.2(4)
C17 N5 C24 N6 -155.0(4)
B1 N5 C24 N6 12.0(6)
C17 N5 C24 C23 12.8(4)
B1 N5 C24 C23 179.8(4)
C22 C23 C24 N6 -17.7(7)
C18 C23 C24 N6 159.4(4)
C22 C23 C24 N5 175.8(4)
C18 C23 C24 N5 -7.1(4)
B1 O1 C25 C30 13.6(7)
B1 O1 C25 C26 -167.1(4)
O1 C25 C26 C27 -178.6(4)
C30 C25 C26 C27 0.7(6)
C25 C26 C27 O2 178.7(4)
C25 C26 C27 C28 -1.0(6)
O2 C27 C28 C29 -178.8(4)
C26 C27 C28 C29 0.9(7)
C27 C28 C29 C30 -0.6(7)
O1 C25 C30 C29 178.9(4)
C26 C25 C30 C29 -0.4(6)
C28 C29 C30 C25 0.4(7)
C25 O1 B1 N3 -175.3(4)
C25 O1 B1 N1 67.7(5)
C25 O1 B1 N5 -57.6(6)
C16 N3 B1 O1 96.7(4)
C9 N3 B1 O1 -94.8(4)
C16 N3 B1 N1 -138.2(4)
C9 N3 B1 N1 30.3(5)
C16 N3 B1 N5 -30.7(5)
C9 N3 B1 N5 137.7(4)
C8 N1 B1 O1 88.3(5)
C1 N1 B1 O1 -106.2(4)
C8 N1 B1 N3 -31.1(5)
C1 N1 B1 N3 134.4(4)
C8 N1 B1 N5 -138.8(3)
C1 N1 B1 N5 26.8(5)
C24 N5 B1 O1 104.8(5)
C17 N5 B1 O1 -89.5(5)
C24 N5 B1 N3 -135.0(4)
C17 N5 B1 N3 30.7(5)
C24 N5 B1 N1 -26.8(5)
C17 N5 B1 N1 138.8(4)
